data_4074833
loop_
_publ_author_name
'Zhang, Lei'
'Brookhart, Maurice'
'White, Peter S.'

_publ_section_title
;
 Synthesis, Characterization, and Ethylene Polymerization Activities of
 Neutral Nickel(II) Complexes Derived from Anilino-Substituted Enone
 Ligands Bearing Trifluoromethyl and Trifluoroacetyl Substituents
;
_journal_issue 8
_journal_name_full Organometallics
_journal_page_first 1868
_journal_paper_doi 10.1021/om050931p
_journal_volume 25
_journal_year 2006
_chemical_formula_moiety 'C43 H40 F6 N1 Ni1 O2 P1'
_chemical_formula_sum 'C43 H40 F6 N Ni O2 P'
_chemical_formula_weight 806.47
_space_group_IT_number 14
_symmetry_cell_setting monoclinic
_symmetry_space_group_name_Hall '-P 2yn'
_symmetry_space_group_name_H-M 'P 1 21/n 1'
_atom_sites_solution_hydrogens geom
_atom_sites_solution_primary direct
_audit_creation_date 04-11-15
_audit_creation_method CRYSTALS_ver_12.50
_cell_angle_alpha 90
_cell_angle_beta 93.375(3)
_cell_angle_gamma 90
_cell_formula_units_Z 4
_cell_length_a 13.7411(7)
_cell_length_b 15.0842(8)
_cell_length_c 18.7681(13)
_cell_measurement_reflns_used 996
_cell_measurement_temperature 173
_cell_measurement_theta_max 25
_cell_measurement_theta_min 3
_cell_volume 3883.4(4)
_computing_cell_refinement 'SAINT (Siemens ,1995)'
_computing_data_collection 'SMART (Siemens, 1993)'
_computing_data_reduction 'SAINT (Siemens ,1995)'
_computing_molecular_graphics 'CAMERON (Watkin et al., 1996)'
_computing_publication_material 'CRYSTALS (Betteridge et al., 2003)'
_computing_structure_refinement 'CRYSTALS (Betteridge et al., 2003)'
_computing_structure_solution 'SIR92 (Altomare et al., 1994)'
_diffrn_ambient_temperature 173
_diffrn_measured_fraction_theta_full 0.997
_diffrn_measured_fraction_theta_max 0.997
_diffrn_measurement_device_type 'Bruker SMART'
_diffrn_measurement_method '\f & \w scans'
_diffrn_radiation_monochromator graphite
_diffrn_radiation_type 'Mo K\a'
_diffrn_radiation_wavelength 0.71073
_diffrn_reflns_av_R_equivalents 0.057
_diffrn_reflns_limit_h_max 18
_diffrn_reflns_limit_h_min -17
_diffrn_reflns_limit_k_max 16
_diffrn_reflns_limit_k_min -19
_diffrn_reflns_limit_l_max 18
_diffrn_reflns_limit_l_min -24
_diffrn_reflns_number 22578
_diffrn_reflns_theta_full 28.003
_diffrn_reflns_theta_max 28.003
_diffrn_reflns_theta_min 1.733
_diffrn_standards_number 0
_exptl_absorpt_coefficient_mu 0.607
_exptl_absorpt_correction_T_max 0.89
_exptl_absorpt_correction_T_min 0.30
_exptl_absorpt_correction_type multi-scan
_exptl_absorpt_process_details 'SADABS (Siemens, 1996)'
_exptl_crystal_colour brown
_exptl_crystal_density_diffrn 1.379
_exptl_crystal_description block
_exptl_crystal_F_000 1672
_exptl_crystal_size_max 0.10
_exptl_crystal_size_mid 0.20
_exptl_crystal_size_min 0.20
_refine_diff_density_max 0.78
_refine_diff_density_min -0.38
_refine_ls_extinction_method None
_refine_ls_goodness_of_fit_ref 1.1337
_refine_ls_hydrogen_treatment constr
_refine_ls_matrix_type full
_refine_ls_number_parameters 487
_refine_ls_number_reflns 4530
_refine_ls_number_restraints 0
_refine_ls_R_factor_all 0.1148
_refine_ls_R_factor_gt 0.0464
_refine_ls_shift/su_max 0.000579
_refine_ls_structure_factor_coef F
_refine_ls_weighting_details
;
 Method, part 1, Chebychev polynomial, (Watkin, 1994, Prince, 1982) 
 [weight] = 1.0/[A~0~*T~0~(x)+A~1~*T~1~(x) ... +A~n-1~]*T~n-1~(x)] 
 where A~i~ are the Chebychev coefficients listed below and x= Fcalc/Fmax 
 Method = Robust Weighting (Prince, 1982) 
 W = [weight] * [1-(deltaF/6*sigmaF)^2^]^2^ 
 A~i~ are: 
 1.73 -0.857 1.47 -0.427 0.823E-01 
;
_refine_ls_weighting_scheme calc
_refine_ls_wR_factor_all 0.0639
_refine_ls_wR_factor_gt 0.0487
_refine_ls_wR_factor_ref 0.0487
_reflns_limit_h_max 18
_reflns_limit_h_min -18
_reflns_limit_k_max 19
_reflns_limit_k_min 0
_reflns_limit_l_max 24
_reflns_limit_l_min 0
_reflns_number_gt 4530
_reflns_number_total 9345
_reflns_threshold_expression I>2.50u(I)
_oxford_diffrn_Wilson_B_factor 0.00
_oxford_diffrn_Wilson_scale 0.00
_oxford_refine_ls_scale 0.248
_oxford_structure_analysis_title 'c04241 in P2(1)/n'
_cod_data_source_file om050931psi20051028_041253.cif
_cod_data_source_block c04241
_cod_depositor_comments
;
The following automatic conversions were performed:

'_symmetry_cell_setting' value 'Monoclinic' changed to 'monoclinic'
according to /home/saulius/struct/CIF-dictionaries/cif_core.dic
dictionary named 'cif_core.dic' version 2.4.1 from 2010-06-29.

Automatic conversion script
Id: cif_fix_values 1715 2011-07-08 13:25:40Z adriana 
;
_cod_original_sg_symbol_H-M 'P 1 21/n 1 '
_cod_original_formula_sum 'C43 H40 F6 N1 Ni1 O2 P1'
_cod_database_code 4074833

loop_
_symmetry_equiv_pos_as_xyz
x,y,z
-x,-y,-z
-x+1/2,y+1/2,-z+1/2
x+1/2,-y+1/2,z+1/2

loop_
_atom_site_label
_atom_site_type_symbol
_atom_site_fract_x
_atom_site_fract_y
_atom_site_fract_z
_atom_site_U_iso_or_equiv
_atom_site_occupancy
_atom_site_adp_type
_atom_site_refinement_flags_posn
Ni1 Ni 0.1782 0.2226 0.8524 0.0157 1.0000 Uani .
O2 O 0.2753 0.2021 0.7857 0.0255 1.0000 Uani .
C3 C 0.3652 0.2196 0.7970 0.0208 1.0000 Uani .
C4 C 0.4159 0.2265 0.8630 0.0177 1.0000 Uani .
C5 C 0.3693 0.1999 0.9275 0.0181 1.0000 Uani .
N6 N 0.2747 0.2042 0.9316 0.0174 1.0000 Uani .
C7 C 0.4167 0.2208 0.7264 0.0313 1.0000 Uani .
F8 F 0.3846 0.2868 0.6846 0.0526 1.0000 Uani .
F9 F 0.3980 0.1460 0.6907 0.0486 1.0000 Uani .
F10 F 0.5138 0.2281 0.7355 0.0407 1.0000 Uani .
C11 C 0.5190 0.2556 0.8703 0.0230 1.0000 Uani .
O12 O 0.5863 0.2159 0.8993 0.0396 1.0000 Uani .
C13 C 0.5404 0.3522 0.8484 0.0463 1.0000 Uani .
F14 F 0.4812 0.3851 0.7971 0.0522 1.0000 Uani .
F15 F 0.6306 0.3609 0.8278 0.1006 1.0000 Uani .
F16 F 0.5309 0.4032 0.9055 0.0842 1.0000 Uani .
C17 C 0.4348 0.1634 0.9887 0.0290 1.0000 Uani .
C18 C 0.2358 0.1763 0.9988 0.0175 1.0000 Uani .
C19 C 0.2096 0.0875 1.0079 0.0234 1.0000 Uani .
C20 C 0.1675 0.0644 1.0710 0.0313 1.0000 Uani .
C21 C 0.1548 0.1271 1.1232 0.0338 1.0000 Uani .
C22 C 0.1824 0.2142 1.1137 0.0314 1.0000 Uani .
C23 C 0.2236 0.2415 1.0510 0.0214 1.0000 Uani .
C24 C 0.2238 0.0168 0.9513 0.0303 1.0000 Uani .
C25 C 0.2797 -0.0639 0.9820 0.0496 1.0000 Uani .
C26 C 0.1262 -0.0114 0.9148 0.0520 1.0000 Uani .
C27 C 0.2496 0.3384 1.0394 0.0247 1.0000 Uani .
C28 C 0.3567 0.3589 1.0613 0.0390 1.0000 Uani .
C29 C 0.1835 0.4023 1.0772 0.0357 1.0000 Uani .
C30 C 0.0787 0.2692 0.9077 0.0195 1.0000 Uani .
C31 C 0.0612 0.3609 0.9014 0.0259 1.0000 Uani .
C32 C -0.0102 0.4023 0.9392 0.0378 1.0000 Uani .
C33 C -0.0663 0.3537 0.9845 0.0419 1.0000 Uani .
C34 C -0.0502 0.2638 0.9914 0.0363 1.0000 Uani .
C35 C 0.0208 0.2219 0.9535 0.0286 1.0000 Uani .
P36 P 0.0689 0.2180 0.7629 0.0170 1.0000 Uani .
C37 C -0.0517 0.1724 0.7763 0.0196 1.0000 Uani .
C38 C -0.1167 0.2220 0.8148 0.0270 1.0000 Uani .
C39 C -0.2097 0.1903 0.8246 0.0354 1.0000 Uani .
C40 C -0.2398 0.1095 0.7963 0.0365 1.0000 Uani .
C41 C -0.1756 0.0596 0.7587 0.0322 1.0000 Uani .
C42 C -0.0815 0.0900 0.7486 0.0253 1.0000 Uani .
C43 C 0.0424 0.3267 0.7239 0.0194 1.0000 Uani .
C44 C -0.0484 0.3492 0.6926 0.0236 1.0000 Uani .
C45 C -0.0645 0.4338 0.6639 0.0310 1.0000 Uani .
C46 C 0.0101 0.4954 0.6660 0.0342 1.0000 Uani .
C47 C 0.1013 0.4728 0.6960 0.0351 1.0000 Uani .
C48 C 0.1182 0.3895 0.7240 0.0253 1.0000 Uani .
C49 C 0.1150 0.1540 0.6888 0.0208 1.0000 Uani .
C50 C 0.1223 0.1897 0.6214 0.0309 1.0000 Uani .
C51 C 0.1622 0.1404 0.5676 0.0439 1.0000 Uani .
C52 C 0.1946 0.0550 0.5814 0.0432 1.0000 Uani .
C53 C 0.1874 0.0188 0.6485 0.0382 1.0000 Uani .
C54 C 0.1490 0.0682 0.7024 0.0286 1.0000 Uani .
H61 H 0.1013 0.3968 0.8692 0.0325 1.0000 Uiso R
H71 H -0.0216 0.4675 0.9333 0.0474 1.0000 Uiso R
H81 H -0.1169 0.3836 1.0121 0.0525 1.0000 Uiso R
H91 H -0.0906 0.2283 1.0236 0.0463 1.0000 Uiso R
H101 H 0.0313 0.1567 0.9595 0.0364 1.0000 Uiso R
H191 H 0.2403 0.3507 0.9870 0.0308 1.0000 Uiso R
H201 H 0.3711 0.4228 1.0524 0.0491 1.0000 Uiso R
H202 H 0.3683 0.3457 1.1133 0.0491 1.0000 Uiso R
H203 H 0.4002 0.3210 1.0332 0.0491 1.0000 Uiso R
H211 H 0.2024 0.4651 1.0680 0.0479 1.0000 Uiso R
H212 H 0.1902 0.3902 1.1296 0.0479 1.0000 Uiso R
H213 H 0.1143 0.3926 1.0593 0.0479 1.0000 Uiso R
H221 H 0.1733 0.2587 1.1522 0.0410 1.0000 Uiso R
H231 H 0.1239 0.1092 1.1679 0.0434 1.0000 Uiso R
H241 H 0.1478 0.0015 1.0788 0.0413 1.0000 Uiso R
H261 H 0.2638 0.0436 0.9141 0.0388 1.0000 Uiso R
H271 H 0.1377 -0.0571 0.8776 0.0666 1.0000 Uiso R
H272 H 0.0846 -0.0372 0.9515 0.0666 1.0000 Uiso R
H273 H 0.0924 0.0410 0.8920 0.0666 1.0000 Uiso R
H281 H 0.2883 -0.1083 0.9433 0.0602 1.0000 Uiso R
H282 H 0.2412 -0.0911 1.0200 0.0602 1.0000 Uiso R
H283 H 0.3451 -0.0453 1.0031 0.0602 1.0000 Uiso R
H291 H 0.3946 0.1477 1.0296 0.0367 1.0000 Uiso R
H292 H 0.4840 0.2093 1.0044 0.0367 1.0000 Uiso R
H293 H 0.4691 0.1093 0.9723 0.0367 1.0000 Uiso R
H411 H 0.1456 0.0423 0.7512 0.0368 1.0000 Uiso R
H421 H 0.2098 -0.0433 0.6584 0.0498 1.0000 Uiso R
H431 H 0.2231 0.0195 0.5428 0.0542 1.0000 Uiso R
H441 H 0.1675 0.1668 0.5191 0.0521 1.0000 Uiso R
H451 H 0.0989 0.2515 0.6114 0.0384 1.0000 Uiso R
H471 H -0.0352 0.0531 0.7220 0.0314 1.0000 Uiso R
H481 H -0.1970 0.0013 0.7377 0.0438 1.0000 Uiso R
H491 H -0.3070 0.0870 0.8034 0.0480 1.0000 Uiso R
H501 H -0.2552 0.2266 0.8524 0.0438 1.0000 Uiso R
H511 H -0.0953 0.2806 0.8352 0.0355 1.0000 Uiso R
H531 H -0.1026 0.3049 0.6918 0.0311 1.0000 Uiso R
H541 H -0.1301 0.4497 0.6416 0.0394 1.0000 Uiso R
H551 H -0.0018 0.5560 0.6457 0.0449 1.0000 Uiso R
H561 H 0.1552 0.5174 0.6973 0.0417 1.0000 Uiso R
H571 H 0.1842 0.3736 0.7454 0.0323 1.0000 Uiso R

loop_
_atom_site_aniso_label
_atom_site_aniso_U_11
_atom_site_aniso_U_22
_atom_site_aniso_U_33
_atom_site_aniso_U_23
_atom_site_aniso_U_13
_atom_site_aniso_U_12
Ni1 0.0147 0.0178 0.0147 0.0002 0.0015 0.0031
O2 0.0190 0.0385 0.0192 -0.0023 0.0029 0.0021
C3 0.0190 0.0203 0.0234 0.0025 0.0053 0.0065
C4 0.0167 0.0142 0.0226 0.0011 0.0036 0.0031
C5 0.0205 0.0157 0.0181 -0.0010 0.0008 0.0004
N6 0.0190 0.0166 0.0168 0.0039 0.0024 0.0017
C7 0.0274 0.0407 0.0268 0.0049 0.0102 0.0050
F8 0.0531 0.0715 0.0341 0.0246 0.0117 0.0135
F9 0.0481 0.0662 0.0334 -0.0187 0.0173 -0.0030
F10 0.0286 0.0576 0.0379 0.0064 0.0184 0.0011
C11 0.0170 0.0265 0.0257 0.0028 0.0047 0.0011
O12 0.0185 0.0492 0.0512 0.0169 0.0027 0.0020
C13 0.0302 0.0266 0.0821 0.0035 0.0041 -0.0065
F14 0.0596 0.0245 0.0733 0.0206 0.0109 0.0074
F15 0.0352 0.0546 0.2145 0.0595 0.0296 -0.0061
F16 0.1054 0.0353 0.1069 -0.0215 -0.0376 -0.0034
C17 0.0203 0.0425 0.0239 0.0052 0.0006 0.0063
C18 0.0173 0.0237 0.0113 0.0023 -0.0011 0.0035
C19 0.0211 0.0248 0.0243 0.0074 0.0021 0.0045
C20 0.0332 0.0298 0.0315 0.0113 0.0070 0.0025
C21 0.0369 0.0438 0.0215 0.0106 0.0080 0.0062
C22 0.0367 0.0391 0.0193 0.0004 0.0084 0.0118
C23 0.0199 0.0254 0.0190 0.0022 0.0017 0.0068
C24 0.0408 0.0180 0.0331 0.0006 0.0105 0.0031
C25 0.0624 0.0321 0.0546 -0.0002 0.0076 0.0224
C26 0.0622 0.0371 0.0553 -0.0099 -0.0074 0.0020
C27 0.0311 0.0238 0.0190 -0.0027 -0.0009 0.0024
C28 0.0406 0.0345 0.0408 -0.0106 -0.0060 0.0005
C29 0.0440 0.0276 0.0357 -0.0048 0.0028 0.0082
C30 0.0200 0.0213 0.0173 -0.0028 0.0014 0.0054
C31 0.0247 0.0304 0.0221 -0.0077 -0.0016 0.0032
C32 0.0403 0.0346 0.0383 -0.0125 -0.0001 0.0159
C33 0.0351 0.0550 0.0365 -0.0119 0.0099 0.0138
C34 0.0272 0.0557 0.0271 -0.0024 0.0104 0.0042
C35 0.0232 0.0362 0.0266 0.0024 0.0023 0.0064
P36 0.0164 0.0166 0.0178 -0.0002 0.0006 0.0022
C37 0.0155 0.0202 0.0225 0.0074 -0.0036 0.0013
C38 0.0198 0.0296 0.0317 0.0004 0.0015 -0.0001
C39 0.0236 0.0432 0.0397 0.0044 0.0048 0.0048
C40 0.0264 0.0375 0.0458 0.0149 0.0039 -0.0068
C41 0.0352 0.0212 0.0395 0.0115 -0.0052 -0.0086
C42 0.0278 0.0207 0.0272 0.0065 -0.0009 0.0005
C43 0.0254 0.0161 0.0169 0.0021 0.0026 0.0024
C44 0.0279 0.0198 0.0227 -0.0003 -0.0019 0.0010
C45 0.0382 0.0246 0.0294 0.0005 -0.0062 0.0086
C46 0.0512 0.0200 0.0318 0.0042 0.0059 0.0058
C47 0.0366 0.0249 0.0446 0.0045 0.0087 -0.0060
C48 0.0242 0.0239 0.0277 0.0005 0.0013 -0.0035
C49 0.0178 0.0250 0.0193 -0.0062 -0.0014 -0.0041
C50 0.0326 0.0365 0.0236 -0.0017 0.0030 0.0041
C51 0.0446 0.0623 0.0255 -0.0077 0.0073 -0.0001
C52 0.0336 0.0522 0.0448 -0.0249 0.0108 -0.0022
C53 0.0343 0.0335 0.0476 -0.0173 0.0088 -0.0001
C54 0.0256 0.0262 0.0343 -0.0034 0.0047 0.0023

loop_
_atom_type_symbol
_atom_type_scat_dispersion_real
_atom_type_scat_dispersion_imag
_atom_type_scat_Cromer_Mann_a1
_atom_type_scat_Cromer_Mann_b1
_atom_type_scat_Cromer_Mann_a2
_atom_type_scat_Cromer_Mann_b2
_atom_type_scat_Cromer_Mann_a3
_atom_type_scat_Cromer_Mann_b3
_atom_type_scat_Cromer_Mann_a4
_atom_type_scat_Cromer_Mann_b4
_atom_type_scat_Cromer_Mann_c
_atom_type_scat_source
C 0.0033 0.0016 2.3100 20.8439 1.0200 10.2075 1.5886 0.5687 0.8650 51.6512 0.2156 'International Tables Vol C 4.2.6.8 and 6.1.1.4'
H 0.0000 0.0000 0.4930 10.5109 0.3229 26.1257 0.1402 3.1424 0.0408 57.7998 0.0030 'International Tables Vol C 4.2.6.8 and 6.1.1.4'
N 0.0061 0.0033 12.2126 0.0057 3.1322 9.8933 2.0125 28.9975 1.1663 0.5826 -11.5290 'International Tables Vol C 4.2.6.8 and 6.1.1.4'
O 0.0106 0.0060 3.0485 13.2771 2.2868 5.7011 1.5463 0.3239 0.8670 32.9089 0.2508 'International Tables Vol C 4.2.6.8 and 6.1.1.4'
F 0.0171 0.0103 3.5392 10.2825 2.6412 4.2944 1.5170 0.2615 1.0243 26.1476 0.2776 'International Tables Vol C 4.2.6.8 and 6.1.1.4'
P 0.1023 0.0942 6.4345 1.9067 4.1791 27.1570 1.7800 0.5260 1.4908 68.1645 1.1149 'International Tables Vol C 4.2.6.8 and 6.1.1.4'
Ni 0.3393 1.1124 12.8376 3.8785 7.2920 0.2565 4.4438 12.1763 2.3800 66.3421 1.0341 'International Tables Vol C 4.2.6.8 and 6.1.1.4'
